data_7034609
loop_
_publ_author_name
'Kalden, Diana'
'Krieck, Sven'
'G\"orls, Helmar'
'Westerhausen, Matthias'

_publ_section_title
;
 1,3-Bis(2,4,6-trimethylphenyl)triazenides of potassium, magnesium,
 calcium, and strontium.
;
_journal_issue 17
_journal_name_full 'Dalton transactions (Cambridge, England : 2003)'
_journal_page_first 8089
_journal_page_last 8099
_journal_paper_doi 10.1039/c5dt00595g
_journal_volume 44
_journal_year 2015
_chemical_formula_moiety 'C44 H60 Ca N6 O2'
_chemical_formula_sum 'C44 H60 Ca N6 O2'
_chemical_formula_weight 745.06
_space_group_IT_number 14
_symmetry_cell_setting monoclinic
_symmetry_space_group_name_Hall '-P 2yn'
_symmetry_space_group_name_H-M 'P 1 21/n 1'
_atom_sites_solution_hydrogens geom
_atom_sites_solution_primary direct
_atom_sites_solution_secondary difmap
_audit_creation_method SHELXL-97
_audit_update_record
;
2015-02-09 deposited with the CCDC.
2015-03-25 downloaded from the CCDC.
;
_cell_angle_alpha 90.00
_cell_angle_beta 114.468(1)
_cell_angle_gamma 90.00
_cell_formula_units_Z 4
_cell_length_a 18.3905(2)
_cell_length_b 13.2908(2)
_cell_length_c 18.6905(2)
_cell_measurement_temperature 133(2)
_cell_volume 4158.14(10)
_computing_cell_refinement DENZO
_computing_data_collection COLLECT
_computing_data_reduction DENZO
_computing_molecular_graphics SHELXTL/PC
_computing_publication_material SHELXL-97
_computing_structure_refinement 'SHELXL-97 (Sheldrick, 2008)'
_computing_structure_solution 'SHELXS-97 (Sheldrick, 2008)'
_diffrn_ambient_temperature 133(2)
_diffrn_measured_fraction_theta_full 0.998
_diffrn_measured_fraction_theta_max 0.998
_diffrn_measurement_device_type KappaCCD
_diffrn_measurement_method 'phi- + omega-scan'
_diffrn_radiation_monochromator graphite
_diffrn_radiation_source 'fine-focus sealed tube'
_diffrn_radiation_type MoK\a
_diffrn_radiation_wavelength 0.71073
_diffrn_reflns_av_R_equivalents 0.0394
_diffrn_reflns_av_sigmaI/netI 0.0305
_diffrn_reflns_limit_h_max 23
_diffrn_reflns_limit_h_min -23
_diffrn_reflns_limit_k_max 16
_diffrn_reflns_limit_k_min -17
_diffrn_reflns_limit_l_max 24
_diffrn_reflns_limit_l_min -24
_diffrn_reflns_number 32473
_diffrn_reflns_theta_full 27.46
_diffrn_reflns_theta_max 27.46
_diffrn_reflns_theta_min 2.39
_exptl_absorpt_coefficient_mu 0.194
_exptl_absorpt_correction_T_max 0.7456
_exptl_absorpt_correction_T_min 0.7028
_exptl_absorpt_correction_type multi-scan
_exptl_absorpt_process_details 'SADABS, Bruker-AXS, 2002'
_exptl_crystal_colour yellow
_exptl_crystal_density_diffrn 1.190
_exptl_crystal_density_method 'not measured'
_exptl_crystal_description prism
_exptl_crystal_F_000 1608
_exptl_crystal_size_max 0.038
_exptl_crystal_size_mid 0.036
_exptl_crystal_size_min 0.032
_refine_diff_density_max 1.282
_refine_diff_density_min -0.570
_refine_diff_density_rms 0.049
_refine_ls_extinction_method none
_refine_ls_goodness_of_fit_ref 1.055
_refine_ls_hydrogen_treatment constr
_refine_ls_matrix_type full
_refine_ls_number_parameters 490
_refine_ls_number_reflns 9492
_refine_ls_number_restraints 0
_refine_ls_restrained_S_all 1.055
_refine_ls_R_factor_all 0.0619
_refine_ls_R_factor_gt 0.0501
_refine_ls_shift/su_max 0.043
_refine_ls_shift/su_mean 0.000
_refine_ls_structure_factor_coef Fsqd
_refine_ls_weighting_details 'calc w=1/[\s^2^(Fo^2^)+(0.0468P)^2^+3.5025P] where P=(Fo^2^+2Fc^2^)/3'
_refine_ls_weighting_scheme calc
_refine_ls_wR_factor_gt 0.1184
_refine_ls_wR_factor_ref 0.1263
_reflns_number_gt 7986
_reflns_number_total 9492
_reflns_threshold_expression >2sigma(I)
_cod_data_source_file c5dt00595g1.cif
_cod_data_source_block FO5478
_cod_depositor_comments 'Adding full bibliography for 7034604--7034610.cif.'
_cod_original_cell_volume 4158.14(9)
_cod_original_sg_symbol_H-M 'P 21/n'
_cod_database_code 7034609
_publcif_datablock.id {96c18700-1a59-4fde-9ac2-6a831d9704d0}

loop_
_symmetry_equiv_pos_as_xyz
'x, y, z'
'-x+1/2, y+1/2, -z+1/2'
'-x, -y, -z'
'x-1/2, -y-1/2, z-1/2'

loop_
_atom_site_label
_atom_site_type_symbol
_atom_site_fract_x
_atom_site_fract_y
_atom_site_fract_z
_atom_site_U_iso_or_equiv
_atom_site_adp_type
_atom_site_occupancy
_atom_site_symmetry_multiplicity
_atom_site_calc_flag
_atom_site_refinement_flags
Ca1 Ca 0.36658(2) 0.62922(3) 0.60683(2) 0.01997(9) Uani 1 1 d .
O1 O 0.31399(8) 0.62243(11) 0.46665(7) 0.0322(3) Uani 1 1 d .
O2 O 0.40071(8) 0.70507(11) 0.73037(8) 0.0332(3) Uani 1 1 d .
N1 N 0.22373(9) 0.63111(11) 0.58687(9) 0.0222(3) Uani 1 1 d .
N2 N 0.21942(8) 0.53363(11) 0.59802(8) 0.0219(3) Uani 1 1 d .
N3 N 0.29039(8) 0.49326(11) 0.62571(9) 0.0231(3) Uani 1 1 d .
N4 N 0.50450(8) 0.67536(11) 0.62527(8) 0.0221(3) Uani 1 1 d .
N5 N 0.53763(9) 0.58754(12) 0.65337(8) 0.0229(3) Uani 1 1 d .
N6 N 0.48267(9) 0.52194(11) 0.64671(9) 0.0240(3) Uani 1 1 d .
C1 C 0.15062(10) 0.68379(13) 0.56004(10) 0.0203(3) Uani 1 1 d .
C2 C 0.07824(11) 0.64997(14) 0.56102(11) 0.0248(4) Uani 1 1 d .
C3 C 0.01244(11) 0.71446(14) 0.53354(11) 0.0277(4) Uani 1 1 d .
H3A H -0.0361 0.6913 0.5344 0.033 Uiso 1 1 calc R
C4 C 0.01387(10) 0.81035(14) 0.50504(11) 0.0251(4) Uani 1 1 d .
C5 C 0.08563(11) 0.84258(13) 0.50525(11) 0.0243(4) Uani 1 1 d .
H5A H 0.0885 0.9078 0.4858 0.029 Uiso 1 1 calc R
C6 C 0.15349(10) 0.78236(13) 0.53308(11) 0.0236(4) Uani 1 1 d .
C7 C 0.06780(12) 0.54948(16) 0.59308(15) 0.0392(5) Uani 1 1 d .
H7A H 0.1108 0.5396 0.6455 0.059 Uiso 1 1 calc R
H7B H 0.0698 0.4958 0.5580 0.059 Uiso 1 1 calc R
H7C H 0.0161 0.5478 0.5965 0.059 Uiso 1 1 calc R
C8 C -0.05865(12) 0.87763(15) 0.47839(14) 0.0353(5) Uani 1 1 d .
H8A H -0.1068 0.8375 0.4501 0.053 Uiso 1 1 calc R
H8B H -0.0542 0.9299 0.4435 0.053 Uiso 1 1 calc R
H8C H -0.0621 0.9092 0.5243 0.053 Uiso 1 1 calc R
C9 C 0.23077(12) 0.82472(15) 0.53624(14) 0.0352(5) Uani 1 1 d .
H9A H 0.2505 0.7820 0.5053 0.053 Uiso 1 1 calc R
H9B H 0.2705 0.8267 0.5909 0.053 Uiso 1 1 calc R
H9C H 0.2217 0.8930 0.5145 0.053 Uiso 1 1 calc R
C10 C 0.29074(10) 0.38681(13) 0.63575(11) 0.0225(4) Uani 1 1 d .
C11 C 0.33400(11) 0.34850(14) 0.71143(11) 0.0245(4) Uani 1 1 d .
C12 C 0.34044(12) 0.24447(15) 0.72177(13) 0.0324(4) Uani 1 1 d .
H12A H 0.3689 0.2181 0.7731 0.039 Uiso 1 1 calc R
C13 C 0.30638(13) 0.17849(15) 0.65916(15) 0.0380(5) Uani 1 1 d .
C14 C 0.26472(12) 0.21857(15) 0.58488(13) 0.0343(5) Uani 1 1 d .
H14A H 0.2416 0.1740 0.5415 0.041 Uiso 1 1 calc R
C15 C 0.25559(11) 0.32162(15) 0.57151(11) 0.0280(4) Uani 1 1 d .
C16 C 0.37154(12) 0.41781(16) 0.78075(11) 0.0331(4) Uani 1 1 d .
H16A H 0.4054 0.4669 0.7699 0.050 Uiso 1 1 calc R
H16B H 0.4041 0.3785 0.8274 0.050 Uiso 1 1 calc R
H16C H 0.3295 0.4532 0.7901 0.050 Uiso 1 1 calc R
C17 C 0.31468(18) 0.06576(18) 0.6715(2) 0.0620(8) Uani 1 1 d .
H17A H 0.3714 0.0481 0.6980 0.093 Uiso 1 1 calc R
H17B H 0.2909 0.0316 0.6205 0.093 Uiso 1 1 calc R
H17C H 0.2871 0.0446 0.7041 0.093 Uiso 1 1 calc R
C18 C 0.21105(12) 0.36079(17) 0.48922(12) 0.0367(5) Uani 1 1 d .
H18A H 0.2447 0.4089 0.4771 0.055 Uiso 1 1 calc R
H18B H 0.1620 0.3944 0.4850 0.055 Uiso 1 1 calc R
H18C H 0.1974 0.3046 0.4520 0.055 Uiso 1 1 calc R
C19 C 0.55629(10) 0.75410(14) 0.62602(10) 0.0224(3) Uani 1 1 d .
C20 C 0.51840(11) 0.84836(15) 0.60440(11) 0.0272(4) Uani 1 1 d .
C21 C 0.56087(12) 0.93289(16) 0.59964(12) 0.0327(4) Uani 1 1 d .
H21A H 0.5339 0.9955 0.5847 0.039 Uiso 1 1 calc R
C22 C 0.64168(12) 0.92778(17) 0.61624(11) 0.0351(5) Uani 1 1 d .
C23 C 0.67834(12) 0.83511(17) 0.63753(11) 0.0327(4) Uani 1 1 d .
H23A H 0.7336 0.8306 0.6487 0.039 Uiso 1 1 calc R
C24 C 0.63911(11) 0.74771(15) 0.64359(10) 0.0262(4) Uani 1 1 d .
C25 C 0.43082(12) 0.85973(15) 0.58581(13) 0.0330(4) Uani 1 1 d .
H25A H 0.4214 0.8413 0.6320 0.049 Uiso 1 1 calc R
H25B H 0.3995 0.8155 0.5418 0.049 Uiso 1 1 calc R
H25C H 0.4146 0.9297 0.5715 0.049 Uiso 1 1 calc R
C26 C 0.68739(16) 1.0208(2) 0.61263(15) 0.0553(7) Uani 1 1 d .
H26A H 0.6522 1.0796 0.6010 0.083 Uiso 1 1 calc R
H26B H 0.7065 1.0127 0.5712 0.083 Uiso 1 1 calc R
H26C H 0.7331 1.0304 0.6633 0.083 Uiso 1 1 calc R
C27 C 0.68725(11) 0.65251(17) 0.66787(12) 0.0347(5) Uani 1 1 d .
H27A H 0.6636 0.6013 0.6270 0.052 Uiso 1 1 calc R
H27B H 0.6872 0.6281 0.7174 0.052 Uiso 1 1 calc R
H27C H 0.7423 0.6660 0.6751 0.052 Uiso 1 1 calc R
C28 C 0.51052(10) 0.42404(14) 0.67754(10) 0.0234(4) Uani 1 1 d .
C29 C 0.55896(11) 0.40774(15) 0.75786(11) 0.0260(4) Uani 1 1 d .
C30 C 0.57614(11) 0.30892(15) 0.78435(11) 0.0280(4) Uani 1 1 d .
H30A H 0.6087 0.2973 0.8384 0.034 Uiso 1 1 calc R
C31 C 0.54743(11) 0.22661(15) 0.73463(12) 0.0292(4) Uani 1 1 d .
C32 C 0.49991(11) 0.24550(14) 0.65560(11) 0.0273(4) Uani 1 1 d .
H32A H 0.4801 0.1903 0.6206 0.033 Uiso 1 1 calc R
C33 C 0.48067(10) 0.34248(14) 0.62650(10) 0.0238(4) Uani 1 1 d .
C34 C 0.58772(13) 0.49350(16) 0.81552(12) 0.0348(4) Uani 1 1 d .
H34A H 0.6201 0.5394 0.7997 0.052 Uiso 1 1 calc R
H34B H 0.6201 0.4670 0.8681 0.052 Uiso 1 1 calc R
H34C H 0.5417 0.5299 0.8162 0.052 Uiso 1 1 calc R
C35 C 0.56499(14) 0.12014(16) 0.76538(14) 0.0421(5) Uani 1 1 d .
H35A H 0.5155 0.0808 0.7448 0.063 Uiso 1 1 calc R
H35B H 0.5871 0.1210 0.8229 0.063 Uiso 1 1 calc R
H35C H 0.6037 0.0897 0.7484 0.063 Uiso 1 1 calc R
C36 C 0.42796(11) 0.36007(15) 0.54091(11) 0.0291(4) Uani 1 1 d .
H36A H 0.3828 0.4029 0.5362 0.044 Uiso 1 1 calc R
H36B H 0.4079 0.2954 0.5150 0.044 Uiso 1 1 calc R
H36C H 0.4589 0.3933 0.5158 0.044 Uiso 1 1 calc R
C37 C 0.36330(12) 0.63411(16) 0.42308(11) 0.0305(4) Uani 1 1 d .
H37A H 0.3936 0.5716 0.4258 0.037 Uiso 1 1 calc R
H37B H 0.4017 0.6901 0.4451 0.037 Uiso 1 1 calc R
C38 C 0.30633(13) 0.6566(2) 0.33867(13) 0.0459(6) Uani 1 1 d .
H38A H 0.3241 0.7164 0.3186 0.055 Uiso 1 1 calc R
H38B H 0.3023 0.5985 0.3041 0.055 Uiso 1 1 calc R
C39 C 0.22735(15) 0.6762(3) 0.34318(15) 0.0583(8) Uani 1 1 d .
H39A H 0.2214 0.7482 0.3531 0.070 Uiso 1 1 calc R
H39B H 0.1820 0.6555 0.2940 0.070 Uiso 1 1 calc R
C40 C 0.23185(12) 0.6140(2) 0.40944(12) 0.0406(5) Uani 1 1 d .
H40A H 0.1947 0.6391 0.4315 0.049 Uiso 1 1 calc R
H40B H 0.2183 0.5431 0.3929 0.049 Uiso 1 1 calc R
C41 C 0.34498(15) 0.72243(18) 0.76567(14) 0.0416(5) Uani 1 1 d .
H41A H 0.3480 0.6674 0.8025 0.050 Uiso 1 1 calc R
H41B H 0.2896 0.7266 0.7248 0.050 Uiso 1 1 calc R
C42 C 0.37014(13) 0.82170(15) 0.80919(13) 0.0348(4) Uani 1 1 d .
H42A H 0.3681 0.8179 0.8612 0.042 Uiso 1 1 calc R
H42B H 0.3349 0.8770 0.7786 0.042 Uiso 1 1 calc R
C43 C 0.45648(12) 0.83856(15) 0.81830(12) 0.0329(4) Uani 1 1 d .
H43A H 0.4596 0.8972 0.7870 0.039 Uiso 1 1 calc R
H43B H 0.4931 0.8494 0.8741 0.039 Uiso 1 1 calc R
C44 C 0.47647(12) 0.74184(16) 0.78728(12) 0.0344(5) Uani 1 1 d .
H44A H 0.5136 0.7550 0.7622 0.041 Uiso 1 1 calc R
H44B H 0.5014 0.6925 0.8303 0.041 Uiso 1 1 calc R

loop_
_atom_site_aniso_label
_atom_site_aniso_U_11
_atom_site_aniso_U_22
_atom_site_aniso_U_33
_atom_site_aniso_U_23
_atom_site_aniso_U_13
_atom_site_aniso_U_12
Ca1 0.01654(16) 0.02242(17) 0.02038(16) 0.00074(13) 0.00708(13) -0.00057(13)
O1 0.0234(7) 0.0514(9) 0.0206(6) 0.0040(6) 0.0080(5) -0.0025(6)
O2 0.0369(8) 0.0379(8) 0.0303(7) -0.0110(6) 0.0194(6) -0.0052(6)
N1 0.0198(7) 0.0214(7) 0.0258(7) 0.0048(6) 0.0099(6) 0.0013(6)
N2 0.0205(7) 0.0238(7) 0.0221(7) 0.0010(6) 0.0097(6) 0.0001(6)
N3 0.0194(7) 0.0214(7) 0.0271(7) 0.0046(6) 0.0082(6) 0.0022(6)
N4 0.0189(7) 0.0252(8) 0.0220(7) -0.0010(6) 0.0084(6) -0.0009(6)
N5 0.0225(7) 0.0282(8) 0.0188(7) -0.0015(6) 0.0093(6) 0.0006(6)
N6 0.0205(7) 0.0256(8) 0.0257(7) 0.0003(6) 0.0094(6) 0.0011(6)
C1 0.0185(8) 0.0234(8) 0.0188(8) 0.0009(6) 0.0076(6) 0.0005(6)
C2 0.0233(9) 0.0243(9) 0.0287(9) 0.0035(7) 0.0127(7) 0.0006(7)
C3 0.0188(8) 0.0290(10) 0.0372(10) -0.0005(8) 0.0135(8) -0.0016(7)
C4 0.0210(9) 0.0247(9) 0.0277(9) -0.0025(7) 0.0081(7) 0.0028(7)
C5 0.0260(9) 0.0204(8) 0.0268(9) 0.0021(7) 0.0113(7) 0.0019(7)
C6 0.0214(8) 0.0235(9) 0.0274(9) 0.0012(7) 0.0117(7) -0.0009(7)
C7 0.0286(10) 0.0329(11) 0.0637(14) 0.0160(10) 0.0266(10) 0.0025(8)
C8 0.0254(10) 0.0282(10) 0.0495(12) -0.0016(9) 0.0128(9) 0.0047(8)
C9 0.0283(10) 0.0248(10) 0.0572(13) 0.0124(9) 0.0223(10) 0.0023(8)
C10 0.0195(8) 0.0222(8) 0.0297(9) 0.0027(7) 0.0141(7) 0.0012(6)
C11 0.0232(9) 0.0255(9) 0.0294(9) 0.0046(7) 0.0153(7) 0.0026(7)
C12 0.0300(10) 0.0288(10) 0.0429(11) 0.0119(9) 0.0197(9) 0.0074(8)
C13 0.0336(11) 0.0219(9) 0.0635(15) 0.0016(10) 0.0252(10) 0.0006(8)
C14 0.0287(10) 0.0275(10) 0.0501(12) -0.0125(9) 0.0196(9) -0.0056(8)
C15 0.0211(9) 0.0324(10) 0.0325(10) -0.0043(8) 0.0131(7) -0.0037(7)
C16 0.0363(11) 0.0365(11) 0.0252(9) 0.0023(8) 0.0114(8) 0.0058(9)
C17 0.0612(17) 0.0245(11) 0.099(2) 0.0031(13) 0.0324(16) 0.0035(11)
C18 0.0290(10) 0.0463(12) 0.0304(10) -0.0072(9) 0.0077(8) -0.0047(9)
C19 0.0210(8) 0.0297(9) 0.0166(7) -0.0032(7) 0.0080(6) -0.0049(7)
C20 0.0249(9) 0.0321(10) 0.0247(9) -0.0022(7) 0.0106(7) -0.0057(7)
C21 0.0361(11) 0.0298(10) 0.0308(10) 0.0006(8) 0.0125(8) -0.0074(8)
C22 0.0342(11) 0.0438(12) 0.0242(9) -0.0011(8) 0.0088(8) -0.0162(9)
C23 0.0223(9) 0.0539(13) 0.0206(8) -0.0020(8) 0.0075(7) -0.0110(9)
C24 0.0206(9) 0.0408(11) 0.0163(8) -0.0034(7) 0.0069(7) -0.0034(7)
C25 0.0291(10) 0.0277(10) 0.0427(11) 0.0052(9) 0.0154(9) 0.0025(8)
C26 0.0476(14) 0.0603(16) 0.0503(14) 0.0074(12) 0.0127(12) -0.0277(12)
C27 0.0196(9) 0.0481(12) 0.0355(10) 0.0002(9) 0.0104(8) 0.0018(8)
C28 0.0198(8) 0.0274(9) 0.0260(9) 0.0015(7) 0.0126(7) 0.0038(7)
C29 0.0225(9) 0.0306(9) 0.0262(9) -0.0020(7) 0.0112(7) 0.0018(7)
C30 0.0251(9) 0.0335(10) 0.0248(9) 0.0052(8) 0.0097(7) 0.0057(8)
C31 0.0258(9) 0.0288(10) 0.0348(10) 0.0045(8) 0.0142(8) 0.0041(7)
C32 0.0254(9) 0.0283(9) 0.0301(9) -0.0042(8) 0.0133(8) 0.0005(7)
C33 0.0203(8) 0.0301(9) 0.0236(8) -0.0008(7) 0.0116(7) 0.0022(7)
C34 0.0381(11) 0.0339(11) 0.0274(10) -0.0027(8) 0.0087(8) 0.0003(9)
C35 0.0424(12) 0.0329(11) 0.0460(13) 0.0080(10) 0.0132(10) 0.0036(9)
C36 0.0271(9) 0.0367(10) 0.0233(9) -0.0026(8) 0.0101(7) 0.0018(8)
C37 0.0269(9) 0.0404(11) 0.0272(9) 0.0001(8) 0.0142(8) 0.0026(8)
C38 0.0340(12) 0.0781(18) 0.0295(11) 0.0111(11) 0.0169(9) 0.0079(11)
C39 0.0367(13) 0.102(2) 0.0363(12) 0.0216(14) 0.0149(10) 0.0114(14)
C40 0.0248(10) 0.0680(16) 0.0246(9) 0.0045(10) 0.0058(8) -0.0120(10)
C41 0.0509(13) 0.0441(13) 0.0450(12) -0.0158(10) 0.0351(11) -0.0132(10)
C42 0.0375(11) 0.0291(10) 0.0443(12) -0.0049(9) 0.0236(10) 0.0004(8)
C43 0.0375(11) 0.0295(10) 0.0357(10) -0.0067(8) 0.0192(9) -0.0013(8)
C44 0.0336(11) 0.0400(11) 0.0271(9) -0.0079(8) 0.0100(8) 0.0062(9)

loop_
_atom_type_symbol
_atom_type_description
_atom_type_scat_dispersion_real
_atom_type_scat_dispersion_imag
_atom_type_scat_source
C C 0.0033 0.0016 'International Tables Vol C Tables 4.2.6.8 and 6.1.1.4'
H H 0.0000 0.0000 'International Tables Vol C Tables 4.2.6.8 and 6.1.1.4'
N N 0.0061 0.0033 'International Tables Vol C Tables 4.2.6.8 and 6.1.1.4'
O O 0.0106 0.0060 'International Tables Vol C Tables 4.2.6.8 and 6.1.1.4'
Ca Ca 0.2262 0.3064 'International Tables Vol C Tables 4.2.6.8 and 6.1.1.4'

loop_
_geom_angle_atom_site_label_1
_geom_angle_atom_site_label_2
_geom_angle_atom_site_label_3
_geom_angle
O2 Ca1 O1 156.09(5)
O2 Ca1 N3 96.48(5)
O1 Ca1 N3 97.87(5)
O2 Ca1 N6 96.18(5)
O1 Ca1 N6 102.76(5)
N3 Ca1 N6 90.31(5)
O2 Ca1 N4 85.20(5)
O1 Ca1 N4 95.02(5)
N3 Ca1 N4 141.99(5)
N6 Ca1 N4 51.91(5)
O2 Ca1 N1 88.79(5)
O1 Ca1 N1 85.04(5)
N3 Ca1 N1 52.21(5)
N6 Ca1 N1 142.52(5)
N4 Ca1 N1 165.17(5)
O2 Ca1 N2 96.06(5)
O1 Ca1 N2 88.68(4)
N3 Ca1 N2 25.93(4)
N6 Ca1 N2 116.04(5)
N4 Ca1 N2 167.91(5)
N1 Ca1 N2 26.62(4)
O2 Ca1 N5 88.43(5)
O1 Ca1 N5 102.38(4)
N3 Ca1 N5 115.57(5)
N6 Ca1 N5 25.70(5)
N4 Ca1 N5 26.43(5)
N1 Ca1 N5 167.00(5)
N2 Ca1 N5 141.48(4)
C40 O1 C37 107.20(14)
C40 O1 Ca1 129.56(11)
C37 O1 Ca1 123.10(11)
C44 O2 C41 105.03(15)
C44 O2 Ca1 130.67(11)
C41 O2 Ca1 124.29(12)
N2 N1 C1 115.63(14)
N2 N1 Ca1 95.44(10)
C1 N1 Ca1 147.90(11)
N3 N2 N1 110.54(14)
N3 N2 Ca1 53.63(8)
N1 N2 Ca1 57.93(8)
N2 N3 C10 114.18(14)
N2 N3 Ca1 100.44(10)
C10 N3 Ca1 142.61(11)
N5 N4 C19 116.95(14)
N5 N4 Ca1 96.49(10)
C19 N4 Ca1 145.93(12)
N6 N5 N4 110.01(14)
N6 N5 Ca1 53.57(8)
N4 N5 Ca1 57.08(8)
N5 N6 C28 115.91(14)
N5 N6 Ca1 100.73(11)
C28 N6 Ca1 141.78(11)
N1 C1 C2 127.01(16)
N1 C1 C6 114.59(15)
C2 C1 C6 118.33(16)
C3 C2 C1 118.56(16)
C3 C2 C7 117.15(16)
C1 C2 C7 124.25(16)
C4 C3 C2 123.68(17)
C4 C3 H3A 118.2
C2 C3 H3A 118.2
C3 C4 C5 116.93(16)
C3 C4 C8 121.14(17)
C5 C4 C8 121.88(17)
C4 C5 C6 121.97(17)
C4 C5 H5A 119.0
C6 C5 H5A 119.0
C5 C6 C1 120.48(16)
C5 C6 C9 119.06(16)
C1 C6 C9 120.43(16)
C2 C7 H7A 109.5
C2 C7 H7B 109.5
H7A C7 H7B 109.5
C2 C7 H7C 109.5
H7A C7 H7C 109.5
H7B C7 H7C 109.5
C4 C8 H8A 109.5
C4 C8 H8B 109.5
H8A C8 H8B 109.5
C4 C8 H8C 109.5
H8A C8 H8C 109.5
H8B C8 H8C 109.5
C6 C9 H9A 109.5
C6 C9 H9B 109.5
H9A C9 H9B 109.5
C6 C9 H9C 109.5
H9A C9 H9C 109.5
H9B C9 H9C 109.5
C11 C10 C15 120.51(17)
C11 C10 N3 117.59(16)
C15 C10 N3 121.64(16)
C12 C11 C10 118.73(18)
C12 C11 C16 120.37(18)
C10 C11 C16 120.89(16)
C13 C12 C11 121.82(19)
C13 C12 H12A 119.1
C11 C12 H12A 119.1
C14 C13 C12 118.15(18)
C14 C13 C17 120.8(2)
C12 C13 C17 121.0(2)
C13 C14 C15 122.34(19)
C13 C14 H14A 118.8
C15 C14 H14A 118.8
C14 C15 C10 118.44(18)
C14 C15 C18 119.93(18)
C10 C15 C18 121.60(18)
C11 C16 H16A 109.5
C11 C16 H16B 109.5
H16A C16 H16B 109.5
C11 C16 H16C 109.5
H16A C16 H16C 109.5
H16B C16 H16C 109.5
C13 C17 H17A 109.5
C13 C17 H17B 109.5
H17A C17 H17B 109.5
C13 C17 H17C 109.5
H17A C17 H17C 109.5
H17B C17 H17C 109.5
C15 C18 H18A 109.5
C15 C18 H18B 109.5
H18A C18 H18B 109.5
C15 C18 H18C 109.5
H18A C18 H18C 109.5
H18B C18 H18C 109.5
C20 C19 N4 113.89(15)
C20 C19 C24 118.34(17)
N4 C19 C24 127.74(17)
C21 C20 C19 120.80(17)
C21 C20 C25 118.57(18)
C19 C20 C25 120.62(16)
C22 C21 C20 121.5(2)
C22 C21 H21A 119.2
C20 C21 H21A 119.2
C23 C22 C21 117.24(18)
C23 C22 C26 121.9(2)
C21 C22 C26 120.9(2)
C22 C23 C24 123.92(18)
C22 C23 H23A 118.0
C24 C23 H23A 118.0
C23 C24 C19 118.15(18)
C23 C24 C27 117.73(17)
C19 C24 C27 124.12(17)
C20 C25 H25A 109.5
C20 C25 H25B 109.5
H25A C25 H25B 109.5
C20 C25 H25C 109.5
H25A C25 H25C 109.5
H25B C25 H25C 109.5
C22 C26 H26A 109.5
C22 C26 H26B 109.5
H26A C26 H26B 109.5
C22 C26 H26C 109.5
H26A C26 H26C 109.5
H26B C26 H26C 109.5
C24 C27 H27A 109.5
C24 C27 H27B 109.5
H27A C27 H27B 109.5
C24 C27 H27C 109.5
H27A C27 H27C 109.5
H27B C27 H27C 109.5
C33 C28 C29 120.28(17)
C33 C28 N6 117.20(16)
C29 C28 N6 122.16(16)
C30 C29 C28 118.28(17)
C30 C29 C34 119.91(17)
C28 C29 C34 121.70(17)
C31 C30 C29 122.48(17)
C31 C30 H30A 118.8
C29 C30 H30A 118.8
C30 C31 C32 117.70(18)
C30 C31 C35 121.37(18)
C32 C31 C35 120.91(19)
C33 C32 C31 121.99(18)
C33 C32 H32A 119.0
C31 C32 H32A 119.0
C32 C33 C28 119.27(16)
C32 C33 C36 120.54(17)
C28 C33 C36 120.18(17)
C29 C34 H34A 109.5
C29 C34 H34B 109.5
H34A C34 H34B 109.5
C29 C34 H34C 109.5
H34A C34 H34C 109.5
H34B C34 H34C 109.5
C31 C35 H35A 109.5
C31 C35 H35B 109.5
H35A C35 H35B 109.5
C31 C35 H35C 109.5
H35A C35 H35C 109.5
H35B C35 H35C 109.5
C33 C36 H36A 109.5
C33 C36 H36B 109.5
H36A C36 H36B 109.5
C33 C36 H36C 109.5
H36A C36 H36C 109.5
H36B C36 H36C 109.5
O1 C37 C38 106.28(15)
O1 C37 H37A 110.5
C38 C37 H37A 110.5
O1 C37 H37B 110.5
C38 C37 H37B 110.5
H37A C37 H37B 108.7
C39 C38 C37 103.96(17)
C39 C38 H38A 111.0
C37 C38 H38A 111.0
C39 C38 H38B 111.0
C37 C38 H38B 111.0
H38A C38 H38B 109.0
C40 C39 C38 103.4(2)
C40 C39 H39A 111.1
C38 C39 H39A 111.1
C40 C39 H39B 111.1
C38 C39 H39B 111.1
H39A C39 H39B 109.1
O1 C40 C39 104.89(17)
O1 C40 H40A 110.8
C39 C40 H40A 110.8
O1 C40 H40B 110.8
C39 C40 H40B 110.8
H40A C40 H40B 108.8
O2 C41 C42 105.44(16)
O2 C41 H41A 110.7
C42 C41 H41A 110.7
O2 C41 H41B 110.7
C42 C41 H41B 110.7
H41A C41 H41B 108.8
C41 C42 C43 104.89(16)
C41 C42 H42A 110.8
C43 C42 H42A 110.8
C41 C42 H42B 110.8
C43 C42 H42B 110.8
H42A C42 H42B 108.8
C44 C43 C42 103.67(16)
C44 C43 H43A 111.0
C42 C43 H43A 111.0
C44 C43 H43B 111.0
C42 C43 H43B 111.0
H43A C43 H43B 109.0
O2 C44 C43 104.82(16)
O2 C44 H44A 110.8
C43 C44 H44A 110.8
O2 C44 H44B 110.8
C43 C44 H44B 110.8
H44A C44 H44B 108.9

loop_
_geom_bond_atom_site_label_1
_geom_bond_atom_site_label_2
_geom_bond_distance
Ca1 O2 2.3540(13)
Ca1 O1 2.3893(13)
Ca1 N3 2.4006(15)
Ca1 N6 2.4142(15)
Ca1 N4 2.4909(15)
Ca1 N1 2.4959(15)
Ca1 N2 2.9320(15)
Ca1 N5 2.9482(15)
O1 C40 1.449(2)
O1 C37 1.457(2)
O2 C44 1.444(2)
O2 C41 1.449(2)
N1 N2 1.320(2)
N1 C1 1.411(2)
N2 N3 1.304(2)
N3 C10 1.427(2)
N4 N5 1.321(2)
N4 C19 1.411(2)
N5 N6 1.301(2)
N6 C28 1.429(2)
C1 C2 1.412(2)
C1 C6 1.412(2)
C2 C3 1.396(3)
C2 C7 1.508(3)
C3 C4 1.386(3)
C3 H3A 0.9500
C4 C5 1.386(3)
C4 C8 1.509(3)
C5 C6 1.390(2)
C5 H5A 0.9500
C6 C9 1.507(2)
C7 H7A 0.9800
C7 H7B 0.9800
C7 H7C 0.9800
C8 H8A 0.9800
C8 H8B 0.9800
C8 H8C 0.9800
C9 H9A 0.9800
C9 H9B 0.9800
C9 H9C 0.9800
C10 C11 1.400(3)
C10 C15 1.403(3)
C11 C12 1.394(3)
C11 C16 1.504(3)
C12 C13 1.387(3)
C12 H12A 0.9500
C13 C14 1.384(3)
C13 C17 1.514(3)
C14 C15 1.390(3)
C14 H14A 0.9500
C15 C18 1.505(3)
C16 H16A 0.9800
C16 H16B 0.9800
C16 H16C 0.9800
C17 H17A 0.9800
C17 H17B 0.9800
C17 H17C 0.9800
C18 H18A 0.9800
C18 H18B 0.9800
C18 H18C 0.9800
C19 C20 1.409(3)
C19 C24 1.421(2)
C20 C21 1.392(3)
C20 C25 1.508(3)
C21 C22 1.388(3)
C21 H21A 0.9500
C22 C23 1.381(3)
C22 C26 1.512(3)
C23 C24 1.397(3)
C23 H23A 0.9500
C24 C27 1.503(3)
C25 H25A 0.9800
C25 H25B 0.9800
C25 H25C 0.9800
C26 H26A 0.9800
C26 H26B 0.9800
C26 H26C 0.9800
C27 H27A 0.9800
C27 H27B 0.9800
C27 H27C 0.9800
C28 C33 1.397(3)
C28 C29 1.409(2)
C29 C30 1.393(3)
C29 C34 1.506(3)
C30 C31 1.390(3)
C30 H30A 0.9500
C31 C32 1.393(3)
C31 C35 1.511(3)
C32 C33 1.387(3)
C32 H32A 0.9500
C33 C36 1.506(2)
C34 H34A 0.9800
C34 H34B 0.9800
C34 H34C 0.9800
C35 H35A 0.9800
C35 H35B 0.9800
C35 H35C 0.9800
C36 H36A 0.9800
C36 H36B 0.9800
C36 H36C 0.9800
C37 C38 1.519(3)
C37 H37A 0.9900
C37 H37B 0.9900
C38 C39 1.512(3)
C38 H38A 0.9900
C38 H38B 0.9900
C39 C40 1.463(3)
C39 H39A 0.9900
C39 H39B 0.9900
C40 H40A 0.9900
C40 H40B 0.9900
C41 C42 1.518(3)
C41 H41A 0.9900
C41 H41B 0.9900
C42 C43 1.542(3)
C42 H42A 0.9900
C42 H42B 0.9900
C43 C44 1.517(3)
C43 H43A 0.9900
C43 H43B 0.9900
C44 H44A 0.9900
C44 H44B 0.9900
